data_7116013
loop_
_publ_author_name
'Zhiyun Zhang'
'Yen-Hao Hsu'
'Yi-An Chen'
'Chi-Lin Chen'
'Tzu-Chieh Lin'
'Jiun-Yi Shen'
'Pi-Tai Chou'

_publ_section_title
;
 New six- and seven-membered ring pyrrole-pyridine hydrogen bond systems
 undergoing excited-state intramolecular proton transfer
;
_journal_name_full Chem.Commun.
_journal_page_first 15026
_journal_paper_doi 10.1039/C4cc07109C
_journal_volume 50
_journal_year 2014
_chemical_formula_sum 'C20 H16 N2 O2 S'
_chemical_formula_weight 348.41
_chemical_name_systematic
; 
 ? 
;
_space_group_IT_number 14
_symmetry_cell_setting monoclinic
_symmetry_space_group_name_Hall '-P 2yn'
_symmetry_space_group_name_H-M 'P 1 21/n 1'
_atom_sites_solution_hydrogens geom
_atom_sites_solution_primary direct
_atom_sites_solution_secondary difmap
_audit_creation_method SHELXL-97
_cell_angle_alpha 90.00
_cell_angle_beta 91.373(2)
_cell_angle_gamma 90.00
_cell_formula_units_Z 4
_cell_length_a 7.2225(5)
_cell_length_b 8.1395(6)
_cell_length_c 27.359(2)
_cell_measurement_reflns_used 3607
_cell_measurement_temperature 200(2)
_cell_measurement_theta_max 26.15
_cell_measurement_theta_min 2.61
_cell_volume 1607.9(2)
_computing_cell_refinement 'Bruker SMART'
_computing_data_collection 'Bruker SMART'
_computing_data_reduction 'Bruker SAINT'
_computing_molecular_graphics 'Bruker SHELXTL'
_computing_publication_material 'Bruker SHELXTL'
_computing_structure_refinement 'SHELXL-97 (Sheldrick, 1997)'
_computing_structure_solution 'SHELXS-97 (Sheldrick, 1990)'
_diffrn_ambient_temperature 200(2)
_diffrn_measured_fraction_theta_full 1.000
_diffrn_measured_fraction_theta_max 1.000
_diffrn_measurement_device_type 'CCD area detector'
_diffrn_measurement_method 'phi and omega scans'
_diffrn_radiation_monochromator graphite
_diffrn_radiation_source 'fine-focus sealed tube'
_diffrn_radiation_type MoK\a
_diffrn_radiation_wavelength 0.71073
_diffrn_reflns_av_R_equivalents 0.0287
_diffrn_reflns_av_sigmaI/netI 0.0284
_diffrn_reflns_limit_h_max 9
_diffrn_reflns_limit_h_min -8
_diffrn_reflns_limit_k_max 10
_diffrn_reflns_limit_k_min -10
_diffrn_reflns_limit_l_max 35
_diffrn_reflns_limit_l_min -35
_diffrn_reflns_number 11985
_diffrn_reflns_theta_full 27.50
_diffrn_reflns_theta_max 27.50
_diffrn_reflns_theta_min 2.61
_exptl_absorpt_coefficient_mu 0.218
_exptl_absorpt_correction_T_max 0.9743
_exptl_absorpt_correction_T_min 0.8895
_exptl_absorpt_correction_type multi-scan
_exptl_absorpt_process_details 'SADABS (Bruker, 2001)'
_exptl_crystal_colour light-yellow
_exptl_crystal_density_diffrn 1.439
_exptl_crystal_density_meas ?
_exptl_crystal_density_method 'not measured'
_exptl_crystal_description rod
_exptl_crystal_F_000 728
_exptl_crystal_size_max 0.55
_exptl_crystal_size_mid 0.22
_exptl_crystal_size_min 0.12
_refine_diff_density_max 0.316
_refine_diff_density_min -0.317
_refine_diff_density_rms 0.049
_refine_ls_extinction_method none
_refine_ls_goodness_of_fit_ref 1.050
_refine_ls_hydrogen_treatment mixed
_refine_ls_matrix_type full
_refine_ls_number_parameters 231
_refine_ls_number_reflns 3696
_refine_ls_number_restraints 0
_refine_ls_restrained_S_all 1.050
_refine_ls_R_factor_all 0.0541
_refine_ls_R_factor_gt 0.0445
_refine_ls_shift/su_max 0.001
_refine_ls_shift/su_mean 0.000
_refine_ls_structure_factor_coef Fsqd
_refine_ls_weighting_details 'calc w=1/[\s^2^(Fo^2^)+(0.0555P)^2^+0.6011P] where P=(Fo^2^+2Fc^2^)/3'
_refine_ls_weighting_scheme calc
_refine_ls_wR_factor_gt 0.1089
_refine_ls_wR_factor_ref 0.1141
_reflns_number_gt 3148
_reflns_number_total 3696
_reflns_threshold_expression >2sigma(I)
_cod_data_source_file c4cc07109c2.cif
_cod_data_source_block ic16752
_cod_depositor_comments
;
The following automatic conversions were performed:

'_exptl_crystal_density_meas' value 'not_measured' was changed to '?'
- the value is perceived as not measured.

Automatic conversion script
Id: cif_fix_values 3008 2015-01-20 13:52:24Z robertas 
;
_cod_original_sg_symbol_H-M P2(1)/n
_cod_database_code 7116013

loop_
_symmetry_equiv_pos_as_xyz
'x, y, z'
'-x+1/2, y+1/2, -z+1/2'
'-x, -y, -z'
'x-1/2, -y-1/2, z-1/2'

loop_
_atom_site_label
_atom_site_type_symbol
_atom_site_fract_x
_atom_site_fract_y
_atom_site_fract_z
_atom_site_U_iso_or_equiv
_atom_site_adp_type
_atom_site_occupancy
_atom_site_symmetry_multiplicity
_atom_site_calc_flag
_atom_site_refinement_flags
S1 S 0.61213(6) 0.73928(5) 0.152402(15) 0.02972(14) Uani 1 1 d .
O1 O 0.54585(18) 0.90133(15) 0.14072(5) 0.0373(3) Uani 1 1 d .
O2 O 0.49033(18) 0.62686(16) 0.17569(5) 0.0383(3) Uani 1 1 d .
N1 N 0.6754(2) 0.72527(17) 0.00765(5) 0.0291(3) Uani 1 1 d .
N2 N 0.6826(2) 0.66790(18) 0.10095(5) 0.0325(3) Uani 1 1 d .
H2 H 0.663(3) 0.728(3) 0.0756(9) 0.054(7) Uiso 1 1 d .
C1 C 0.6407(2) 0.8212(2) -0.03094(7) 0.0338(4) Uani 1 1 d .
H1 H 0.6061 0.9320 -0.0252 0.041 Uiso 1 1 calc R
C2 C 0.6521(3) 0.7693(2) -0.07893(7) 0.0382(4) Uani 1 1 d .
H2A H 0.6248 0.8420 -0.1053 0.046 Uiso 1 1 calc R
C3 C 0.7039(3) 0.6101(3) -0.08728(7) 0.0389(4) Uani 1 1 d .
H3 H 0.7136 0.5712 -0.1199 0.047 Uiso 1 1 calc R
C4 C 0.7423(2) 0.5051(2) -0.04811(6) 0.0314(4) Uani 1 1 d .
C5 C 0.7982(3) 0.3385(2) -0.05551(7) 0.0375(4) Uani 1 1 d .
H5 H 0.8093 0.2971 -0.0878 0.045 Uiso 1 1 calc R
C6 C 0.8349(3) 0.2404(2) -0.01706(7) 0.0373(4) Uani 1 1 d .
H6 H 0.8743 0.1309 -0.0228 0.045 Uiso 1 1 calc R
C7 C 0.8168(2) 0.2948(2) 0.03225(7) 0.0306(4) Uani 1 1 d .
C8 C 0.8491(3) 0.1858(2) 0.07118(7) 0.0366(4) Uani 1 1 d .
H8 H 0.8841 0.0756 0.0646 0.044 Uiso 1 1 calc R
C9 C 0.8308(3) 0.2365(2) 0.11855(7) 0.0378(4) Uani 1 1 d .
H9 H 0.8542 0.1616 0.1446 0.045 Uiso 1 1 calc R
C10 C 0.7782(3) 0.3966(2) 0.12876(7) 0.0348(4) Uani 1 1 d .
H10 H 0.7673 0.4308 0.1618 0.042 Uiso 1 1 calc R
C11 C 0.7414(2) 0.5067(2) 0.09134(6) 0.0282(4) Uani 1 1 d .
C12 C 0.7611(2) 0.4595(2) 0.04155(6) 0.0265(3) Uani 1 1 d .
C13 C 0.7258(2) 0.5662(2) 0.00013(6) 0.0258(3) Uani 1 1 d .
C14 C 0.8126(2) 0.7572(2) 0.18995(6) 0.0289(4) Uani 1 1 d .
C15 C 0.8164(3) 0.6936(2) 0.23681(6) 0.0367(4) Uani 1 1 d .
H15 H 0.7123 0.6364 0.2488 0.044 Uiso 1 1 calc R
C16 C 0.9750(3) 0.7146(3) 0.26616(7) 0.0400(4) Uani 1 1 d .
H16 H 0.9781 0.6720 0.2985 0.048 Uiso 1 1 calc R
C17 C 1.1281(3) 0.7967(2) 0.24891(7) 0.0357(4) Uani 1 1 d .
C18 C 1.1216(3) 0.8572(2) 0.20148(7) 0.0349(4) Uani 1 1 d .
H18 H 1.2263 0.9127 0.1892 0.042 Uiso 1 1 calc R
C19 C 0.9657(3) 0.8381(2) 0.17192(6) 0.0315(4) Uani 1 1 d .
H19 H 0.9631 0.8800 0.1395 0.038 Uiso 1 1 calc R
C20 C 1.2999(3) 0.8191(3) 0.28053(8) 0.0488(5) Uani 1 1 d .
H20A H 1.3105 0.9344 0.2905 0.073 Uiso 1 1 calc R
H20B H 1.4090 0.7879 0.2620 0.073 Uiso 1 1 calc R
H20C H 1.2920 0.7495 0.3096 0.073 Uiso 1 1 calc R

loop_
_atom_site_aniso_label
_atom_site_aniso_U_11
_atom_site_aniso_U_22
_atom_site_aniso_U_33
_atom_site_aniso_U_23
_atom_site_aniso_U_13
_atom_site_aniso_U_12
S1 0.0337(2) 0.0280(2) 0.0275(2) -0.00329(16) 0.00161(16) 0.00357(17)
O1 0.0435(8) 0.0316(7) 0.0367(7) -0.0046(5) -0.0003(6) 0.0100(6)
O2 0.0367(7) 0.0398(7) 0.0386(7) -0.0018(6) 0.0052(6) -0.0035(6)
N1 0.0277(7) 0.0295(7) 0.0302(7) -0.0009(6) 0.0018(6) -0.0007(6)
N2 0.0457(9) 0.0265(7) 0.0252(7) -0.0016(6) 0.0001(6) 0.0060(6)
C1 0.0317(9) 0.0332(9) 0.0367(9) 0.0016(7) 0.0033(7) -0.0014(7)
C2 0.0388(10) 0.0453(11) 0.0304(9) 0.0068(8) 0.0008(8) -0.0072(8)
C3 0.0403(10) 0.0492(11) 0.0275(9) -0.0047(8) 0.0059(7) -0.0107(9)
C4 0.0248(8) 0.0380(10) 0.0314(9) -0.0063(7) 0.0040(7) -0.0072(7)
C5 0.0346(10) 0.0418(10) 0.0365(10) -0.0159(8) 0.0081(8) -0.0053(8)
C6 0.0311(9) 0.0317(9) 0.0492(11) -0.0151(8) 0.0062(8) -0.0006(7)
C7 0.0217(8) 0.0281(8) 0.0420(10) -0.0077(7) 0.0025(7) -0.0016(7)
C8 0.0320(10) 0.0262(8) 0.0515(11) -0.0043(8) 0.0000(8) 0.0049(7)
C9 0.0400(10) 0.0297(9) 0.0435(11) 0.0039(8) -0.0042(8) 0.0052(8)
C10 0.0400(10) 0.0334(9) 0.0308(9) -0.0009(7) -0.0023(7) 0.0032(8)
C11 0.0269(8) 0.0250(8) 0.0327(9) -0.0037(7) -0.0006(7) 0.0009(6)
C12 0.0191(8) 0.0268(8) 0.0336(8) -0.0053(7) 0.0010(6) -0.0026(6)
C13 0.0178(7) 0.0296(8) 0.0301(8) -0.0048(7) 0.0024(6) -0.0043(6)
C14 0.0343(9) 0.0267(8) 0.0258(8) -0.0036(6) 0.0014(7) 0.0033(7)
C15 0.0393(10) 0.0406(10) 0.0304(9) 0.0022(7) 0.0054(8) 0.0003(8)
C16 0.0475(11) 0.0473(11) 0.0252(9) 0.0016(8) 0.0017(8) 0.0075(9)
C17 0.0390(10) 0.0362(10) 0.0319(9) -0.0086(7) -0.0003(7) 0.0092(8)
C18 0.0336(10) 0.0328(9) 0.0385(10) -0.0021(8) 0.0046(7) 0.0016(7)
C19 0.0390(10) 0.0280(8) 0.0278(8) 0.0009(7) 0.0040(7) 0.0042(7)
C20 0.0434(12) 0.0641(14) 0.0385(11) -0.0096(10) -0.0055(9) 0.0072(10)

loop_
_atom_type_symbol
_atom_type_description
_atom_type_scat_dispersion_real
_atom_type_scat_dispersion_imag
_atom_type_scat_source
C C 0.0033 0.0016 'International Tables Vol C Tables 4.2.6.8 and 6.1.1.4'
H H 0.0000 0.0000 'International Tables Vol C Tables 4.2.6.8 and 6.1.1.4'
N N 0.0061 0.0033 'International Tables Vol C Tables 4.2.6.8 and 6.1.1.4'
O O 0.0106 0.0060 'International Tables Vol C Tables 4.2.6.8 and 6.1.1.4'
S S 0.1246 0.1234 'International Tables Vol C Tables 4.2.6.8 and 6.1.1.4'

loop_
_geom_angle_atom_site_label_1
_geom_angle_atom_site_label_2
_geom_angle_atom_site_label_3
_geom_angle
O2 S1 O1 118.78(8)
O2 S1 N2 111.59(8)
O1 S1 N2 104.28(8)
O2 S1 C14 107.40(8)
O1 S1 C14 108.59(8)
N2 S1 C14 105.42(8)
C1 N1 C13 118.90(15)
C11 N2 S1 126.96(13)
N1 C1 C2 124.01(18)
C3 C2 C1 118.00(17)
C2 C3 C4 120.17(17)
C3 C4 C13 118.73(17)
C3 C4 C5 121.63(16)
C13 C4 C5 119.64(16)
C6 C5 C4 120.26(17)
C5 C6 C7 122.36(17)
C8 C7 C12 120.18(16)
C8 C7 C6 120.28(16)
C12 C7 C6 119.53(16)
C9 C8 C7 120.68(17)
C8 C9 C10 120.44(17)
C11 C10 C9 120.58(17)
C10 C11 N2 121.37(15)
C10 C11 C12 120.72(15)
N2 C11 C12 117.91(15)
C7 C12 C11 117.38(15)
C7 C12 C13 118.07(15)
C11 C12 C13 124.55(15)
N1 C13 C4 120.18(15)
N1 C13 C12 119.70(14)
C4 C13 C12 120.11(15)
C15 C14 C19 120.62(17)
C15 C14 S1 120.51(14)
C19 C14 S1 118.86(13)
C14 C15 C16 119.10(18)
C17 C16 C15 120.98(17)
C16 C17 C18 118.74(18)
C16 C17 C20 121.08(18)
C18 C17 C20 120.18(19)
C19 C18 C17 121.13(18)
C18 C19 C14 119.42(16)

loop_
_geom_bond_atom_site_label_1
_geom_bond_atom_site_label_2
_geom_bond_distance
S1 O2 1.4297(13)
S1 O1 1.4365(13)
S1 N2 1.6164(15)
S1 C14 1.7615(18)
N1 C1 1.332(2)
N1 C13 1.362(2)
N2 C11 1.405(2)
C1 C2 1.384(3)
C2 C3 1.369(3)
C3 C4 1.394(3)
C4 C13 1.418(2)
C4 C5 1.430(3)
C5 C6 1.342(3)
C6 C7 1.429(3)
C7 C8 1.401(3)
C7 C12 1.424(2)
C8 C9 1.370(3)
C9 C10 1.388(2)
C10 C11 1.382(2)
C11 C12 1.426(2)
C12 C13 1.446(2)
C14 C15 1.382(2)
C14 C19 1.388(2)
C15 C16 1.393(3)
C16 C17 1.384(3)
C17 C18 1.388(3)
C17 C20 1.507(3)
C18 C19 1.379(3)

loop_
_geom_hbond_atom_site_label_D
_geom_hbond_atom_site_label_H
_geom_hbond_atom_site_label_A
_geom_hbond_distance_DH
_geom_hbond_distance_HA
_geom_hbond_distance_DA
_geom_hbond_angle_DHA
N2 H2 N1 0.86(2) 1.86(3) 2.594(2) 142(2)
